data_7004041
loop_
_publ_author_name
'Cangelosi, Virginia M.'
'Zakharov, Lev N.'
'Fontenot, Sean A.'
'Pitt, Melanie A.'
'Johnson, Darren W.'

_publ_section_title
;
 Host--guest interactions in a series of self-assembled As2L2Cl2
 macrocycles
;
_journal_issue 26
_journal_name_full 'Dalton Transactions'
_journal_page_first 3447
_journal_page_last 3453
_journal_paper_doi 10.1039/B802178C
_journal_year 2008
_chemical_formula_sum 'C20 H24 As2 Cl2 O4 S4'
_chemical_formula_weight 677.37
_chemical_name_systematic
;
?
;
_space_group_IT_number 2
_symmetry_cell_setting triclinic
_symmetry_space_group_name_Hall '-P 1'
_symmetry_space_group_name_H-M 'P -1'
_atom_sites_solution_hydrogens geom
_atom_sites_solution_primary direct
_atom_sites_solution_secondary difmap
_audit_creation_method SHELXLTL
_cell_angle_alpha 117.4210(10)
_cell_angle_beta 101.198(2)
_cell_angle_gamma 98.034(2)
_cell_formula_units_Z 1
_cell_length_a 8.4805(11)
_cell_length_b 9.3290(12)
_cell_length_c 9.6719(12)
_cell_measurement_reflns_used 3334
_cell_measurement_temperature 173(2)
_cell_measurement_theta_max 26.99
_cell_measurement_theta_min 2.48
_cell_volume 642.79(14)
_computing_cell_refinement 'Bruker SMART'
_computing_data_collection 'Bruker SMART'
_computing_data_reduction 'Bruker SAINT'
_computing_molecular_graphics 'Bruker SHELXTL'
_computing_publication_material 'Bruker SHELXTL'
_computing_structure_refinement 'Bruker SHELXTL'
_computing_structure_solution 'Bruker SHELXTL'
_diffrn_ambient_temperature 173(2)
_diffrn_measured_fraction_theta_full 0.969
_diffrn_measured_fraction_theta_max 0.969
_diffrn_measurement_device_type 'CCD area detector'
_diffrn_measurement_method 'phi and omega scans'
_diffrn_radiation_monochromator graphite
_diffrn_radiation_source 'fine-focus sealed tube'
_diffrn_radiation_type MoK\a
_diffrn_radiation_wavelength 0.71073
_diffrn_reflns_av_R_equivalents 0.0131
_diffrn_reflns_av_sigmaI/netI 0.0193
_diffrn_reflns_limit_h_max 10
_diffrn_reflns_limit_h_min -10
_diffrn_reflns_limit_k_max 11
_diffrn_reflns_limit_k_min -11
_diffrn_reflns_limit_l_max 12
_diffrn_reflns_limit_l_min -12
_diffrn_reflns_number 5920
_diffrn_reflns_theta_full 26.99
_diffrn_reflns_theta_max 26.99
_diffrn_reflns_theta_min 2.48
_exptl_absorpt_coefficient_mu 3.158
_exptl_absorpt_correction_T_max 0.7430
_exptl_absorpt_correction_T_min 0.4827
_exptl_absorpt_correction_type multi-scan
_exptl_absorpt_process_details SADABS
_exptl_crystal_colour colorless
_exptl_crystal_density_diffrn 1.750
_exptl_crystal_density_meas 0
_exptl_crystal_density_method 'not measured'
_exptl_crystal_description block
_exptl_crystal_F_000 340
_exptl_crystal_size_max 0.27
_exptl_crystal_size_mid 0.14
_exptl_crystal_size_min 0.10
_refine_diff_density_max 0.661
_refine_diff_density_min -0.399
_refine_diff_density_rms 0.076
_refine_ls_extinction_method none
_refine_ls_goodness_of_fit_ref 1.031
_refine_ls_hydrogen_treatment refall
_refine_ls_matrix_type full
_refine_ls_number_parameters 193
_refine_ls_number_reflns 2713
_refine_ls_number_restraints 0
_refine_ls_restrained_S_all 1.031
_refine_ls_R_factor_all 0.0316
_refine_ls_R_factor_gt 0.0280
_refine_ls_shift/su_max 0.001
_refine_ls_shift/su_mean 0.000
_refine_ls_structure_factor_coef Fsqd
_refine_ls_weighting_details 'calc w=1/[\s^2^(Fo^2^)+(0.0410P)^2^+0.4548P] where P=(Fo^2^+2Fc^2^)/3'
_refine_ls_weighting_scheme calc
_refine_ls_wR_factor_gt 0.0692
_refine_ls_wR_factor_ref 0.0713
_reflns_number_gt 2484
_reflns_number_total 2713
_reflns_threshold_expression >2sigma(I)
_cod_data_source_file B802178C.txt
_cod_data_source_block g22
_cod_depositor_comments
;
The following automatic conversions were performed:
'_symmetry_cell_setting' value 'Triclinic' changed to 'triclinic'
according to '/home/saulius/struct/CIF-dictionaries/cif_core.dic'
dictionary named 'cif_core.dic' version 2.4.1 from 2010-06-29.

Automatic conversion script
Id: cif_fix_enum 1527 2010-12-29 10:47:43Z saulius 
;
_cod_original_sg_symbol_H-M P-1
_cod_database_code 7004041

loop_
_symmetry_equiv_pos_as_xyz
'x, y, z'
'-x, -y, -z'

loop_
_atom_site_label
_atom_site_type_symbol
_atom_site_fract_x
_atom_site_fract_y
_atom_site_fract_z
_atom_site_U_iso_or_equiv
_atom_site_adp_type
_atom_site_occupancy
_atom_site_symmetry_multiplicity
_atom_site_calc_flag
_atom_site_refinement_flags
_atom_site_disorder_assembly
_atom_site_disorder_group
As1 As 0.16080(3) 0.26118(3) 1.17751(3) 0.02557(9) Uani 1 1 d . . .
Cl1 Cl -0.04493(11) 0.38626(11) 1.15588(11) 0.0517(2) Uani 1 1 d . . .
S1 S 0.36983(9) 0.41142(8) 1.15372(8) 0.03433(16) Uani 1 1 d . . .
S2 S -0.28501(11) -0.40472(10) 0.55809(8) 0.0518(2) Uani 1 1 d . . .
O1 O -0.2712(2) 0.0116(2) 0.6084(2) 0.0369(4) Uani 1 1 d . . .
O2 O 0.3927(2) 0.0482(3) 0.8293(3) 0.0407(5) Uani 1 1 d . . .
C1 C 0.3050(4) 0.3460(3) 0.9355(3) 0.0306(5) Uani 1 1 d . . .
C2 C 0.1788(3) 0.1805(3) 0.8255(3) 0.0259(5) Uani 1 1 d . . .
C3 C 0.0126(3) 0.1747(3) 0.7723(3) 0.0261(5) Uani 1 1 d . . .
C4 C -0.1053(3) 0.0244(3) 0.6647(3) 0.0265(5) Uani 1 1 d . . .
C5 C -0.0565(3) -0.1250(3) 0.6053(3) 0.0283(5) Uani 1 1 d . . .
C6 C 0.1094(3) -0.1187(3) 0.6603(3) 0.0299(5) Uani 1 1 d . . .
C7 C 0.2273(3) 0.0316(3) 0.7709(3) 0.0292(5) Uani 1 1 d . . .
C8 C -0.3197(4) 0.1658(4) 0.6703(4) 0.0430(7) Uani 1 1 d . . .
C9 C 0.4451(5) -0.1036(5) 0.7831(5) 0.0538(8) Uani 1 1 d . . .
C10 C -0.1792(4) -0.2874(3) 0.4803(3) 0.0376(6) Uani 1 1 d . . .
H1A H 0.407(4) 0.345(4) 0.909(4) 0.035(8) Uiso 1 1 d . . .
H1B H 0.264(4) 0.434(4) 0.931(4) 0.042(8) Uiso 1 1 d . . .
H3 H -0.019(4) 0.272(4) 0.808(4) 0.035(8) Uiso 1 1 d . . .
H6 H 0.143(4) -0.213(4) 0.628(4) 0.034(7) Uiso 1 1 d . . .
H8A H -0.293(4) 0.223(4) 0.788(4) 0.047(9) Uiso 1 1 d . . .
H8B H -0.434(5) 0.138(5) 0.628(4) 0.059(11) Uiso 1 1 d . . .
H8C H -0.265(4) 0.237(4) 0.640(4) 0.040(8) Uiso 1 1 d . . .
H9A H 0.377(5) -0.181(4) 0.811(4) 0.052(10) Uiso 1 1 d . . .
H9B H 0.427(4) -0.169(4) 0.662(4) 0.049(9) Uiso 1 1 d . . .
H9C H 0.558(5) -0.060(4) 0.845(4) 0.050(9) Uiso 1 1 d . . .
H10A H -0.266(5) -0.278(5) 0.413(5) 0.070(12) Uiso 1 1 d . . .
H10B H -0.128(5) -0.361(5) 0.416(5) 0.062(11) Uiso 1 1 d . . .

loop_
_atom_site_aniso_label
_atom_site_aniso_U_11
_atom_site_aniso_U_22
_atom_site_aniso_U_33
_atom_site_aniso_U_23
_atom_site_aniso_U_13
_atom_site_aniso_U_12
As1 0.02965(15) 0.02064(13) 0.02618(14) 0.01167(10) 0.00936(10) 0.00464(10)
Cl1 0.0568(5) 0.0610(5) 0.0660(5) 0.0417(4) 0.0353(4) 0.0382(4)
S1 0.0345(4) 0.0325(3) 0.0300(3) 0.0152(3) 0.0073(3) -0.0036(3)
S2 0.0609(5) 0.0439(4) 0.0275(3) 0.0143(3) 0.0023(3) -0.0249(4)
O1 0.0269(10) 0.0332(10) 0.0415(10) 0.0146(8) 0.0048(8) 0.0040(8)
O2 0.0307(10) 0.0437(11) 0.0527(12) 0.0265(10) 0.0124(9) 0.0153(9)
C1 0.0323(14) 0.0304(13) 0.0309(13) 0.0194(11) 0.0071(10) 0.0019(11)
C2 0.0311(13) 0.0265(11) 0.0246(11) 0.0164(10) 0.0100(9) 0.0047(10)
C3 0.0326(13) 0.0228(11) 0.0271(11) 0.0143(10) 0.0124(10) 0.0080(10)
C4 0.0264(12) 0.0289(12) 0.0257(11) 0.0153(10) 0.0089(9) 0.0036(10)
C5 0.0387(14) 0.0242(11) 0.0234(11) 0.0126(9) 0.0138(10) 0.0037(10)
C6 0.0419(15) 0.0259(12) 0.0304(12) 0.0163(10) 0.0188(11) 0.0135(11)
C7 0.0331(13) 0.0347(13) 0.0307(12) 0.0215(11) 0.0156(10) 0.0133(11)
C8 0.0299(16) 0.0422(16) 0.0514(19) 0.0201(15) 0.0081(13) 0.0116(13)
C9 0.045(2) 0.059(2) 0.067(2) 0.0347(19) 0.0180(18) 0.0299(18)
C10 0.0533(18) 0.0267(13) 0.0272(13) 0.0106(11) 0.0138(13) 0.0024(13)

loop_
_atom_type_symbol
_atom_type_description
_atom_type_scat_dispersion_real
_atom_type_scat_dispersion_imag
_atom_type_scat_source
C C 0.0033 0.0016 'International Tables Vol C Tables 4.2.6.8 and 6.1.1.4'
H H 0.0000 0.0000 'International Tables Vol C Tables 4.2.6.8 and 6.1.1.4'
O O 0.0106 0.0060 'International Tables Vol C Tables 4.2.6.8 and 6.1.1.4'
S S 0.1246 0.1234 'International Tables Vol C Tables 4.2.6.8 and 6.1.1.4'
Cl Cl 0.1484 0.1585 'International Tables Vol C Tables 4.2.6.8 and 6.1.1.4'
As As 0.0499 2.0058 'International Tables Vol C Tables 4.2.6.8 and 6.1.1.4'

loop_
_geom_angle_atom_site_label_1
_geom_angle_atom_site_label_2
_geom_angle_atom_site_label_3
_geom_angle
_geom_angle_site_symmetry_1
_geom_angle_site_symmetry_3
_geom_angle_publ_flag
S2 As1 S1 86.76(3) 2_557 . ?
S2 As1 Cl1 101.50(4) 2_557 . ?
S1 As1 Cl1 102.73(3) . . ?
C1 S1 As1 102.92(9) . . ?
C10 S2 As1 103.85(10) . 2_557 ?
C4 O1 C8 116.2(2) . . ?
C7 O2 C9 117.0(2) . . ?
C2 C1 S1 116.08(17) . . ?
C2 C1 H1A 111.3(18) . . ?
S1 C1 H1A 102.9(18) . . ?
C2 C1 H1B 111(2) . . ?
S1 C1 H1B 105.0(19) . . ?
H1A C1 H1B 110(3) . . ?
C3 C2 C7 119.3(2) . . ?
C3 C2 C1 119.9(2) . . ?
C7 C2 C1 120.7(2) . . ?
C4 C3 C2 121.3(2) . . ?
C4 C3 H3 119.6(19) . . ?
C2 C3 H3 119.1(19) . . ?
O1 C4 C3 123.6(2) . . ?
O1 C4 C5 116.7(2) . . ?
C3 C4 C5 119.7(2) . . ?
C6 C5 C4 118.8(2) . . ?
C6 C5 C10 120.5(2) . . ?
C4 C5 C10 120.7(3) . . ?
C5 C6 C7 121.6(2) . . ?
C5 C6 H6 120.7(19) . . ?
C7 C6 H6 117.7(19) . . ?
O2 C7 C6 125.0(2) . . ?
O2 C7 C2 115.7(2) . . ?
C6 C7 C2 119.3(2) . . ?
O1 C8 H8A 111.1(19) . . ?
O1 C8 H8B 107(2) . . ?
H8A C8 H8B 108(3) . . ?
O1 C8 H8C 110.3(19) . . ?
H8A C8 H8C 109(3) . . ?
H8B C8 H8C 112(3) . . ?
O2 C9 H9A 110.8(19) . . ?
O2 C9 H9B 110.9(19) . . ?
H9A C9 H9B 106(3) . . ?
O2 C9 H9C 101(2) . . ?
H9A C9 H9C 114(3) . . ?
H9B C9 H9C 114(3) . . ?
C5 C10 S2 115.99(18) . . ?
C5 C10 H10A 114(3) . . ?
S2 C10 H10A 103(3) . . ?
C5 C10 H10B 111(2) . . ?
S2 C10 H10B 103(2) . . ?
H10A C10 H10B 109(3) . . ?

loop_
_geom_bond_atom_site_label_1
_geom_bond_atom_site_label_2
_geom_bond_distance
_geom_bond_site_symmetry_2
_geom_bond_publ_flag
As1 S2 2.2018(8) 2_557 ?
As1 S1 2.2182(7) . ?
As1 Cl1 2.2586(8) . ?
S1 C1 1.844(3) . ?
S2 C10 1.821(3) . ?
S2 As1 2.2018(8) 2_557 ?
O1 C4 1.373(3) . ?
O1 C8 1.437(3) . ?
O2 C7 1.364(3) . ?
O2 C9 1.440(4) . ?
C1 C2 1.498(3) . ?
C1 H1A 0.94(3) . ?
C1 H1B 0.95(3) . ?
C2 C3 1.388(4) . ?
C2 C7 1.395(3) . ?
C3 C4 1.381(3) . ?
C3 H3 0.91(3) . ?
C4 C5 1.400(3) . ?
C5 C6 1.387(4) . ?
C5 C10 1.491(4) . ?
C6 C7 1.386(4) . ?
C6 H6 0.90(3) . ?
C8 H8A 0.97(3) . ?
C8 H8B 0.92(4) . ?
C8 H8C 0.94(3) . ?
C9 H9A 1.02(4) . ?
C9 H9B 1.01(3) . ?
C9 H9C 0.94(4) . ?
C10 H10A 0.92(4) . ?
C10 H10B 0.92(4) . ?
